data_4067646
loop_
_publ_author_name
'Nakagawa, Takafumi'
'Seino, Hidetake'
'Mizobe, Yasushi'

_publ_section_title
;
 Reactions of Bis(chalcogenolato) Complexes [(\h5-C5Me5)Ir(CO)(ETol)2] (E
 = Se, S; Tol =p-Tolyl) with [Pt(PPh3)3]. Formation of Tri- or Dinuclear
 Mixed-Metal Complexes with Bridging Chalcogenido or Chalcogenolato
 Ligands
;
_journal_issue 10
_journal_name_full Organometallics
_journal_page_first 2254
_journal_paper_doi 10.1021/om9010609
_journal_volume 29
_journal_year 2010
_chemical_formula_moiety 'C60 H59 Ir P2 Pt2 Se2 '
_chemical_formula_sum 'C60 H59 Ir P2 Pt2 Se2'
_chemical_formula_weight 1582.39
_space_group_IT_number 2
_symmetry_cell_setting triclinic
_symmetry_Int_Tables_number 2
_symmetry_space_group_name_Hall '-P 1'
_symmetry_space_group_name_H-M 'P -1'
_audit_creation_date 2006-02-16
_audit_creation_method 'by CrystalStructure 3.6.0'
_audit_update_record '? [Cp*Ir(m3-Se)2{PtTol(PPh3)}2] (5)'
_cell_angle_alpha 80.076(10)
_cell_angle_beta 80.078(10)
_cell_angle_gamma 78.169(10)
_cell_formula_units_Z 2
_cell_length_a 10.729(3)
_cell_length_b 13.475(4)
_cell_length_c 19.873(6)
_cell_measurement_reflns_used 6484
_cell_measurement_temperature 293.1
_cell_measurement_theta_max 27.5
_cell_measurement_theta_min 3.1
_cell_volume 2741.9(14)
_computing_cell_refinement CrystalClear
_computing_data_collection CrystalClear
_computing_data_reduction CrystalStructure
_computing_publication_material 'CrystalStructure 3.6.0'
_computing_structure_refinement CRYSTALS
_computing_structure_solution 'DIRDIF99 (PATTY)'
_diffrn_detector_area_resol_mean 7.31
_diffrn_measured_fraction_theta_full 0.9588
_diffrn_measured_fraction_theta_max 0.9588
_diffrn_measurement_device_type 'Rigaku Mercury'
_diffrn_measurement_method \w
_diffrn_radiation_type 'Mo K\a'
_diffrn_radiation_wavelength 0.7107
_diffrn_reflns_av_R_equivalents 0.046
_diffrn_reflns_limit_h_max 13
_diffrn_reflns_limit_h_min -13
_diffrn_reflns_limit_k_max 14
_diffrn_reflns_limit_k_min -17
_diffrn_reflns_limit_l_max 25
_diffrn_reflns_limit_l_min -25
_diffrn_reflns_number 21873
_diffrn_reflns_theta_full 27.48
_diffrn_reflns_theta_max 27.48
_exptl_absorpt_coefficient_mu 8.919
_exptl_absorpt_correction_T_max 0.168
_exptl_absorpt_correction_T_min 0.094
_exptl_absorpt_correction_type numerical
_exptl_absorpt_process_details
;
    Higashi, T. (1999). Program for Absorption Correction.
    Rigaku Corporation, Tokyo, Japan.
;
_exptl_crystal_colour orange
_exptl_crystal_density_diffrn 1.916
_exptl_crystal_density_method 'not measured'
_exptl_crystal_description prism
_exptl_crystal_F_000 1500.00
_exptl_crystal_size_max 0.20
_exptl_crystal_size_mid 0.20
_exptl_crystal_size_min 0.20
_refine_diff_density_max 6.43
_refine_diff_density_min -2.65
_refine_ls_extinction_method none
_refine_ls_goodness_of_fit_ref 1.006
_refine_ls_hydrogen_treatment refall
_refine_ls_number_parameters 663
_refine_ls_number_reflns 12051
_refine_ls_R_factor_gt 0.0560
_refine_ls_shift/su_max 0.0010
_refine_ls_structure_factor_coef Fsqd
_refine_ls_weighting_details 'w = 1/[0.0010Fo^2^ + 0.7500\s(Fo^2^) + 0.0700]/(4Fo^2^)'
_refine_ls_weighting_scheme calc
_refine_ls_wR_factor_ref 0.1580
_reflns_number_gt 7523
_reflns_number_total 12051
_reflns_threshold_expression F^2^>2.0\s(F^2^)
_cod_data_source_file om9010609_si_001.cif
_cod_data_source_block General
_cod_original_cell_volume 2742.1(15)
_cod_original_formula_sum 'C60 H59 Ir P2 Pt2 Se2 '
_cod_database_code 4067646

loop_
_symmetry_equiv_pos_site_id
_symmetry_equiv_pos_as_xyz
1 +X,+Y,+Z
2 -X,-Y,-Z

loop_
_atom_site_label
_atom_site_type_symbol
_atom_site_fract_x
_atom_site_fract_y
_atom_site_fract_z
_atom_site_U_iso_or_equiv
_atom_site_adp_type
_atom_site_occupancy
_atom_site_symmetry_multiplicity
_atom_site_calc_flag
_atom_site_refinement_flags
Pt(1) Pt 0.19233(4) 0.44871(3) 0.26748(2) 0.03704(11) Uani 1.00 1 d .
Pt(2) Pt 0.12949(4) 0.69905(3) 0.24169(2) 0.03808(12) Uani 1.00 1 d .
Ir(1) Ir 0.27517(4) 0.57075(4) 0.36527(2) 0.04349(13) Uani 1.00 1 d .
Se(1) Se 0.06066(11) 0.57106(9) 0.34218(6) 0.0420(3) Uani 1.00 1 d .
Se(2) Se 0.33497(10) 0.57955(9) 0.24176(5) 0.0390(3) Uani 1.00 1 d .
P(1) P 0.3140(3) 0.3421(2) 0.1976(2) 0.0420(8) Uani 1.00 1 d .
P(2) P -0.0556(3) 0.8118(2) 0.2468(2) 0.0405(8) Uani 1.00 1 d .
C(1) C 0.332(2) 0.6490(11) 0.4374(8) 0.071(5) Uani 1.00 1 d .
C(2) C 0.2543(13) 0.5786(11) 0.4754(6) 0.054(4) Uani 1.00 1 d .
C(3) C 0.316(2) 0.4824(12) 0.4607(9) 0.074(5) Uani 1.00 1 d .
C(4) C 0.430(2) 0.489(2) 0.4177(10) 0.090(7) Uani 1.00 1 d .
C(5) C 0.443(2) 0.591(2) 0.4016(7) 0.109(8) Uani 1.00 1 d .
C(6) C 0.298(3) 0.763(1) 0.4370(13) 0.159(11) Uani 1.00 1 d .
C(7) C 0.131(2) 0.606(2) 0.5225(10) 0.133(9) Uani 1.00 1 d .
C(8) C 0.262(3) 0.384(2) 0.4913(13) 0.156(12) Uani 1.00 1 d .
C(9) C 0.530(3) 0.402(2) 0.393(2) 0.22(2) Uani 1.00 1 d .
C(10) C 0.556(3) 0.636(3) 0.3612(11) 0.25(2) Uani 1.00 1 d .
C(11) C 0.0596(10) 0.3537(9) 0.2979(6) 0.041(3) Uani 1.00 1 d .
C(12) C -0.0599(11) 0.3788(9) 0.2766(7) 0.048(3) Uani 1.00 1 d .
C(13) C -0.1533(12) 0.3158(10) 0.2980(7) 0.054(4) Uani 1.00 1 d .
C(14) C -0.1291(12) 0.2257(10) 0.3413(7) 0.053(4) Uani 1.00 1 d .
C(15) C -0.0098(12) 0.1996(9) 0.3631(6) 0.052(4) Uani 1.00 1 d .
C(16) C 0.0805(11) 0.2614(9) 0.3421(6) 0.043(3) Uani 1.00 1 d .
C(17) C -0.2300(13) 0.1570(11) 0.3635(8) 0.070(5) Uani 1.00 1 d .
C(18) C 0.2087(10) 0.7767(8) 0.1521(6) 0.039(3) Uani 1.00 1 d .
C(19) C 0.2532(13) 0.8678(11) 0.1496(7) 0.061(4) Uani 1.00 1 d .
C(20) C 0.3052(13) 0.9204(12) 0.0884(8) 0.065(5) Uani 1.00 1 d .
C(21) C 0.3134(13) 0.8842(12) 0.0273(7) 0.063(4) Uani 1.00 1 d .
C(22) C 0.273(2) 0.7942(12) 0.0298(7) 0.075(5) Uani 1.00 1 d .
C(23) C 0.218(1) 0.7405(10) 0.0902(7) 0.056(4) Uani 1.00 1 d .
C(24) C 0.367(2) 0.944(1) -0.0402(9) 0.110(7) Uani 1.00 1 d .
C(25) C 0.3557(11) 0.2148(9) 0.2421(7) 0.047(3) Uani 1.00 1 d .
C(26) C 0.418(2) 0.2031(11) 0.2996(7) 0.064(5) Uani 1.00 1 d .
C(27) C 0.451(2) 0.1093(12) 0.3392(9) 0.076(5) Uani 1.00 1 d .
C(28) C 0.412(2) 0.0261(13) 0.3249(11) 0.093(7) Uani 1.00 1 d .
C(29) C 0.351(2) 0.0326(12) 0.2702(11) 0.097(7) Uani 1.00 1 d .
C(30) C 0.319(2) 0.1262(11) 0.2284(9) 0.076(6) Uani 1.00 1 d .
C(31) C 0.4666(12) 0.3784(10) 0.1538(6) 0.052(4) Uani 1.00 1 d .
C(32) C 0.4591(13) 0.4688(11) 0.1077(7) 0.057(4) Uani 1.00 1 d .
C(33) C 0.571(2) 0.5013(13) 0.0721(8) 0.068(5) Uani 1.00 1 d .
C(34) C 0.687(2) 0.446(2) 0.0831(9) 0.085(6) Uani 1.00 1 d .
C(35) C 0.699(2) 0.357(1) 0.1294(9) 0.077(6) Uani 1.00 1 d .
C(36) C 0.5884(13) 0.3191(12) 0.1638(8) 0.067(5) Uani 1.00 1 d .
C(37) C 0.2441(13) 0.3299(11) 0.1206(7) 0.056(4) Uani 1.00 1 d .
C(38) C 0.128(1) 0.3832(11) 0.1101(8) 0.064(4) Uani 1.00 1 d .
C(39) C 0.076(2) 0.379(1) 0.0483(8) 0.076(5) Uani 1.00 1 d .
C(40) C 0.153(2) 0.318(2) 0.0031(9) 0.088(7) Uani 1.00 1 d .
C(41) C 0.272(2) 0.262(1) 0.0140(8) 0.088(7) Uani 1.00 1 d .
C(42) C 0.318(2) 0.2687(12) 0.0720(7) 0.068(5) Uani 1.00 1 d .
C(43) C -0.1224(13) 0.8390(10) 0.3354(6) 0.054(4) Uani 1.00 1 d .
C(44) C -0.2530(13) 0.8604(11) 0.3593(8) 0.064(4) Uani 1.00 1 d .
C(45) C -0.293(2) 0.8843(13) 0.4259(9) 0.084(6) Uani 1.00 1 d .
C(46) C -0.212(2) 0.8862(13) 0.4678(9) 0.097(7) Uani 1.00 1 d .
C(47) C -0.081(2) 0.863(2) 0.4439(10) 0.120(8) Uani 1.00 1 d .
C(48) C -0.035(2) 0.840(1) 0.3795(9) 0.093(6) Uani 1.00 1 d .
C(49) C -0.0481(10) 0.9393(9) 0.1991(6) 0.044(3) Uani 1.00 1 d .
C(50) C -0.0239(13) 1.0179(10) 0.2289(7) 0.059(4) Uani 1.00 1 d .
C(51) C -0.010(1) 1.1103(11) 0.1887(9) 0.071(5) Uani 1.00 1 d .
C(52) C -0.015(2) 1.1249(12) 0.1208(9) 0.083(5) Uani 1.00 1 d .
C(53) C -0.036(2) 1.0491(12) 0.0898(9) 0.080(5) Uani 1.00 1 d .
C(54) C -0.0499(13) 0.9567(10) 0.1290(7) 0.055(4) Uani 1.00 1 d .
C(55) C -0.1875(12) 0.7745(10) 0.2149(6) 0.051(4) Uani 1.00 1 d .
C(56) C -0.2939(12) 0.8457(11) 0.1982(7) 0.057(4) Uani 1.00 1 d .
C(57) C -0.393(1) 0.816(2) 0.1751(8) 0.076(5) Uani 1.00 1 d .
C(58) C -0.384(1) 0.712(2) 0.1706(7) 0.075(5) Uani 1.00 1 d .
C(59) C -0.278(2) 0.6434(12) 0.1849(7) 0.068(5) Uani 1.00 1 d .
C(60) C -0.1832(13) 0.6744(10) 0.2073(7) 0.055(4) Uani 1.00 1 d .
H(1) H 0.3636 0.7942 0.4083 0.213 Uiso 1.00 1 c R
H(2) H 0.2907 0.7778 0.4827 0.213 Uiso 1.00 1 c R
H(3) H 0.2185 0.7883 0.4198 0.213 Uiso 1.00 1 c R
H(4) H 0.1127 0.6780 0.5231 0.165 Uiso 1.00 1 c R
H(5) H 0.1398 0.5716 0.5678 0.165 Uiso 1.00 1 c R
H(6) H 0.0627 0.5860 0.5065 0.165 Uiso 1.00 1 c R
H(7) H 0.1820 0.4008 0.5197 0.196 Uiso 1.00 1 c R
H(8) H 0.3208 0.3383 0.5182 0.196 Uiso 1.00 1 c R
H(9) H 0.2491 0.3510 0.4549 0.196 Uiso 1.00 1 c R
H(10) H 0.5015 0.3387 0.4102 0.259 Uiso 1.00 1 c R
H(11) H 0.6087 0.4011 0.4087 0.259 Uiso 1.00 1 c R
H(12) H 0.5428 0.4103 0.3437 0.259 Uiso 1.00 1 c R
H(13) H 0.6193 0.5829 0.3435 0.316 Uiso 1.00 1 c R
H(14) H 0.5909 0.6675 0.3909 0.316 Uiso 1.00 1 c R
H(15) H 0.5280 0.6854 0.3241 0.316 Uiso 1.00 1 c R
H(16) H -0.0804 0.4409 0.2466 0.058 Uiso 1.00 1 c R
H(17) H -0.2347 0.3361 0.2822 0.068 Uiso 1.00 1 c R
H(18) H 0.0104 0.1373 0.3929 0.059 Uiso 1.00 1 c R
H(19) H 0.1610 0.2405 0.3589 0.051 Uiso 1.00 1 c R
H(20) H -0.2832 0.1758 0.4044 0.088 Uiso 1.00 1 c R
H(21) H -0.1896 0.0872 0.3717 0.088 Uiso 1.00 1 c R
H(22) H -0.2810 0.1660 0.3276 0.088 Uiso 1.00 1 c R
H(23) H 0.2479 0.8947 0.1914 0.078 Uiso 1.00 1 c R
H(24) H 0.3353 0.9819 0.0887 0.079 Uiso 1.00 1 c R
H(25) H 0.2832 0.7664 -0.0120 0.090 Uiso 1.00 1 c R
H(26) H 0.1873 0.6798 0.0888 0.069 Uiso 1.00 1 c R
H(27) H 0.2988 0.9910 -0.0592 0.125 Uiso 1.00 1 c R
H(28) H 0.4075 0.8980 -0.0720 0.125 Uiso 1.00 1 c R
H(29) H 0.4280 0.9804 -0.0313 0.125 Uiso 1.00 1 c R
H(30) H 0.4394 0.2619 0.3121 0.079 Uiso 1.00 1 c R
H(31) H 0.4996 0.1030 0.3757 0.091 Uiso 1.00 1 c R
H(32) H 0.4285 -0.0375 0.3540 0.119 Uiso 1.00 1 c R
H(33) H 0.3290 -0.0274 0.2597 0.120 Uiso 1.00 1 c R
H(34) H 0.2728 0.1301 0.1911 0.098 Uiso 1.00 1 c R
H(35) H 0.3774 0.5086 0.1002 0.069 Uiso 1.00 1 c R
H(36) H 0.5659 0.5628 0.0403 0.084 Uiso 1.00 1 c R
H(37) H 0.7627 0.4683 0.0583 0.106 Uiso 1.00 1 c R
H(38) H 0.7817 0.3207 0.1382 0.094 Uiso 1.00 1 c R
H(39) H 0.5958 0.2551 0.1930 0.079 Uiso 1.00 1 c R
H(40) H 0.0786 0.4237 0.1436 0.073 Uiso 1.00 1 c R
H(41) H -0.0057 0.4172 0.0394 0.092 Uiso 1.00 1 c R
H(42) H 0.1210 0.3134 -0.0379 0.115 Uiso 1.00 1 c R
H(43) H 0.3212 0.2196 -0.0186 0.112 Uiso 1.00 1 c R
H(44) H 0.4010 0.2315 0.0802 0.082 Uiso 1.00 1 c R
H(45) H -0.3141 0.8586 0.3304 0.075 Uiso 1.00 1 c R
H(46) H -0.3831 0.8998 0.4414 0.094 Uiso 1.00 1 c R
H(47) H -0.2415 0.9030 0.5130 0.110 Uiso 1.00 1 c R
H(48) H -0.0219 0.8631 0.4740 0.140 Uiso 1.00 1 c R
H(49) H 0.0550 0.8244 0.3649 0.105 Uiso 1.00 1 c R
H(50) H -0.0175 1.0083 0.2767 0.070 Uiso 1.00 1 c R
H(51) H 0.0037 1.1647 0.2097 0.086 Uiso 1.00 1 c R
H(52) H -0.0034 1.1888 0.0941 0.091 Uiso 1.00 1 c R
H(53) H -0.0421 1.0599 0.0419 0.089 Uiso 1.00 1 c R
H(54) H -0.0616 0.9027 0.1069 0.066 Uiso 1.00 1 c R
H(55) H -0.2988 0.9156 0.2024 0.070 Uiso 1.00 1 c R
H(56) H -0.4657 0.8647 0.1627 0.092 Uiso 1.00 1 c R
H(57) H -0.4539 0.6900 0.1573 0.095 Uiso 1.00 1 c R
H(58) H -0.2712 0.5738 0.1792 0.088 Uiso 1.00 1 c R
H(59) H -0.1102 0.6249 0.2184 0.066 Uiso 1.00 1 c R

loop_
_atom_site_aniso_label
_atom_site_aniso_U_11
_atom_site_aniso_U_22
_atom_site_aniso_U_33
_atom_site_aniso_U_12
_atom_site_aniso_U_13
_atom_site_aniso_U_23
Pt(1) 0.0371(2) 0.0378(2) 0.0356(2) -0.0098(2) 0.0019(2) -0.0068(2)
Pt(2) 0.0417(2) 0.0389(2) 0.0331(2) -0.0090(2) -0.0020(2) -0.0049(2)
Ir(1) 0.0433(3) 0.0566(3) 0.0296(2) -0.0090(2) -0.0019(2) -0.0069(2)
Se(1) 0.0404(6) 0.0477(7) 0.0355(6) -0.0091(5) 0.0046(5) -0.0084(5)
Se(2) 0.0384(6) 0.0467(6) 0.0322(5) -0.0137(5) 0.0024(4) -0.0065(5)
P(1) 0.040(2) 0.044(2) 0.040(2) -0.0053(13) 0.0020(12) -0.0124(13)
P(2) 0.043(2) 0.040(2) 0.038(2) -0.0077(13) -0.0047(12) -0.0041(12)
C(1) 0.114(13) 0.055(9) 0.060(9) -0.033(9) -0.032(9) -0.010(7)
C(2) 0.061(8) 0.080(10) 0.026(6) -0.022(7) -0.000(5) -0.014(6)
C(3) 0.102(13) 0.054(9) 0.070(10) -0.003(9) -0.051(10) 0.004(8)
C(4) 0.076(12) 0.12(2) 0.075(12) 0.044(11) -0.054(10) -0.045(11)
C(5) 0.085(13) 0.24(3) 0.030(7) -0.10(2) -0.015(8) -0.008(12)
C(6) 0.29(3) 0.077(13) 0.17(2) -0.08(2) -0.16(2) 0.02(1)
C(7) 0.078(13) 0.27(3) 0.069(12) -0.04(2) 0.009(10) -0.07(2)
C(8) 0.26(3) 0.09(2) 0.14(2) -0.07(2) -0.11(2) 0.05(2)
C(9) 0.17(3) 0.29(4) 0.19(3) 0.15(3) -0.09(2) -0.18(3)
C(10) 0.15(2) 0.58(7) 0.059(13) -0.22(3) 0.02(1) -0.01(3)
C(11) 0.040(6) 0.047(7) 0.040(6) -0.010(5) -0.001(5) -0.019(5)
C(12) 0.038(6) 0.043(7) 0.063(8) -0.008(5) -0.001(6) -0.013(6)
C(13) 0.046(7) 0.063(8) 0.060(8) -0.023(6) -0.001(6) -0.019(7)
C(14) 0.052(7) 0.046(7) 0.066(8) -0.023(6) 0.015(6) -0.026(6)
C(15) 0.061(8) 0.044(7) 0.042(7) -0.008(6) 0.003(6) 0.007(5)
C(16) 0.049(7) 0.046(7) 0.032(6) -0.009(5) -0.005(5) 0.000(5)
C(17) 0.067(9) 0.061(9) 0.092(11) -0.042(8) 0.022(8) -0.034(8)
C(18) 0.038(6) 0.041(6) 0.038(6) -0.010(5) -0.001(5) -0.006(5)
C(19) 0.065(8) 0.083(10) 0.046(7) -0.044(8) 0.001(6) -0.011(7)
C(20) 0.054(8) 0.081(10) 0.061(9) -0.026(7) -0.006(7) -0.001(8)
C(21) 0.051(8) 0.084(11) 0.046(8) -0.008(7) -0.002(6) 0.006(7)
C(22) 0.12(1) 0.065(10) 0.038(7) -0.016(9) -0.006(8) -0.009(7)
C(23) 0.083(10) 0.045(7) 0.044(7) -0.015(7) -0.008(7) -0.014(6)
C(24) 0.15(2) 0.085(13) 0.078(12) -0.041(13) 0.007(12) 0.035(10)
C(25) 0.036(6) 0.053(7) 0.053(7) -0.009(5) -0.002(5) -0.012(6)
C(26) 0.085(10) 0.052(8) 0.061(9) -0.024(7) -0.025(8) 0.004(7)
C(27) 0.070(10) 0.072(10) 0.086(12) -0.011(8) -0.030(9) 0.010(9)
C(28) 0.12(2) 0.064(11) 0.11(2) -0.046(11) -0.055(13) 0.013(10)
C(29) 0.13(2) 0.047(9) 0.13(2) -0.033(10) -0.013(13) -0.023(10)
C(30) 0.097(12) 0.055(9) 0.092(12) -0.031(8) -0.025(10) -0.022(8)
C(31) 0.057(8) 0.057(8) 0.046(7) -0.018(6) 0.010(6) -0.025(6)
C(32) 0.057(8) 0.070(9) 0.046(7) -0.022(7) 0.013(6) -0.024(6)
C(33) 0.068(10) 0.087(11) 0.056(8) -0.036(9) 0.009(7) -0.024(8)
C(34) 0.076(12) 0.12(2) 0.068(11) -0.043(11) 0.019(8) -0.037(11)
C(35) 0.059(9) 0.101(13) 0.076(11) -0.027(9) 0.004(8) -0.027(10)
C(36) 0.050(8) 0.078(10) 0.071(10) -0.019(7) 0.001(7) -0.006(8)
C(37) 0.050(7) 0.065(9) 0.055(8) -0.018(7) -0.007(6) -0.006(7)
C(38) 0.062(9) 0.063(9) 0.058(8) -0.016(7) 0.001(7) 0.009(7)
C(39) 0.076(11) 0.104(13) 0.051(9) -0.041(10) -0.014(8) 0.015(9)
C(40) 0.12(2) 0.11(2) 0.057(10) -0.075(13) -0.032(11) 0.010(10)
C(41) 0.13(2) 0.090(13) 0.056(10) -0.048(12) -0.010(10) -0.022(9)
C(42) 0.082(10) 0.080(10) 0.042(7) -0.022(8) 0.005(7) -0.014(7)
C(43) 0.072(9) 0.049(7) 0.039(7) -0.012(6) -0.009(6) 0.001(5)
C(44) 0.052(8) 0.077(10) 0.059(9) -0.008(7) 0.009(6) -0.016(7)
C(45) 0.095(13) 0.075(11) 0.066(11) -0.010(9) 0.024(9) -0.007(9)
C(46) 0.17(2) 0.066(11) 0.044(9) -0.003(12) 0.009(11) -0.008(8)
C(47) 0.14(2) 0.15(2) 0.067(12) 0.05(2) -0.026(12) -0.059(13)
C(48) 0.081(11) 0.105(13) 0.075(11) 0.052(10) -0.018(9) -0.041(10)
C(49) 0.036(6) 0.047(7) 0.045(6) 0.001(5) -0.004(5) -0.004(5)
C(50) 0.067(9) 0.048(8) 0.059(8) -0.013(7) 0.005(7) -0.015(6)
C(51) 0.076(10) 0.048(8) 0.090(12) -0.019(7) 0.019(8) -0.030(8)
C(52) 0.104(13) 0.043(8) 0.080(12) -0.010(8) 0.023(9) 0.011(8)
C(53) 0.097(12) 0.064(10) 0.061(10) -0.000(9) 0.015(8) 0.000(8)
C(54) 0.065(8) 0.050(7) 0.049(7) -0.018(6) -0.012(6) 0.006(6)
C(55) 0.043(7) 0.061(8) 0.047(7) -0.015(6) -0.004(5) 0.000(6)
C(56) 0.051(7) 0.060(8) 0.064(8) -0.022(7) -0.007(6) -0.006(7)
C(57) 0.055(9) 0.11(1) 0.064(10) -0.024(9) -0.027(7) 0.008(9)
C(58) 0.057(9) 0.14(2) 0.043(8) -0.055(10) -0.005(7) -0.004(9)
C(59) 0.089(11) 0.077(10) 0.054(8) -0.045(9) -0.014(8) -0.012(7)
C(60) 0.054(8) 0.054(8) 0.058(8) -0.015(6) -0.009(6) -0.004(6)

loop_
_atom_type_symbol
_atom_type_description
_atom_type_scat_dispersion_real
_atom_type_scat_dispersion_imag
_atom_type_scat_source
C C 0.003 0.002
;
International Tables for Crystallography
(1992, Vol. C, Tables 4.2.6.8 and 6.1.1.4)
;
H H 0.000 0.000
;
International Tables for Crystallography
(1992, Vol. C, Table 6.1.1.4)
;
P P 0.102 0.094
;
International Tables for Crystallography
(1992, Vol. C, Tables 4.2.6.8 and 6.1.1.4)
;
Se Se -0.093 2.226
;
International Tables for Crystallography
(1992, Vol. C, Tables 4.2.6.8 and 6.1.1.4)
;
Ir Ir -1.444 7.990
;
International Tables for Crystallography
(1992, Vol. C, Tables 4.2.6.8 and 6.1.1.4)
;
Pt Pt -1.703 8.390
;
International Tables for Crystallography
(1992, Vol. C, Tables 4.2.6.8 and 6.1.1.4)
;

loop_
_geom_angle_atom_site_label_1
_geom_angle_atom_site_label_2
_geom_angle_atom_site_label_3
_geom_angle
Pt(1) Se(1) Pt(2) 81.98(4)
Pt(1) Se(1) Ir(1) 78.49(4)
Se(2) Pt(1) Se(1) 82.41(4)
P(1) Pt(1) Se(1) 178.16(8)
C(11) Pt(1) Se(1) 89.8(3)
Pt(1) Se(2) Pt(2) 82.73(4)
Pt(1) Se(2) Ir(1) 78.00(3)
P(1) Pt(1) Se(2) 95.98(9)
C(11) Pt(1) Se(2) 172.1(3)
C(11) Pt(1) P(1) 91.9(3)
Pt(1) P(1) C(25) 112.2(4)
Pt(1) P(1) C(31) 116.1(5)
Pt(1) P(1) C(37) 115.8(4)
Pt(1) C(11) C(12) 121.4(8)
Pt(1) C(11) C(16) 123.8(9)
Pt(2) Se(1) Ir(1) 80.62(4)
Se(2) Pt(2) Se(1) 82.36(4)
P(2) Pt(2) Se(1) 96.97(8)
C(18) Pt(2) Se(1) 168.0(3)
Pt(2) Se(2) Ir(1) 82.12(3)
P(2) Pt(2) Se(2) 176.67(9)
C(18) Pt(2) Se(2) 87.7(3)
C(18) Pt(2) P(2) 93.3(3)
Pt(2) P(2) C(43) 113.3(4)
Pt(2) P(2) C(49) 116.0(4)
Pt(2) P(2) C(55) 115.4(4)
Pt(2) C(18) C(19) 122.9(9)
Pt(2) C(18) C(23) 120.2(9)
Se(2) Ir(1) Se(1) 85.04(4)
C(1) Ir(1) Se(1) 128.6(5)
C(2) Ir(1) Se(1) 105.3(4)
C(3) Ir(1) Se(1) 112.9(5)
C(4) Ir(1) Se(1) 145.6(6)
C(5) Ir(1) Se(1) 167.8(6)
C(1) Ir(1) Se(2) 130.4(4)
C(2) Ir(1) Se(2) 168.3(4)
C(3) Ir(1) Se(2) 143.1(4)
C(4) Ir(1) Se(2) 110.9(5)
C(5) Ir(1) Se(2) 104.5(4)
Ir(1) C(1) C(2) 72(1)
C(2) Ir(1) C(1) 38.3(6)
C(3) Ir(1) C(1) 63.6(6)
C(4) Ir(1) C(1) 64.0(7)
Ir(1) C(1) C(5) 69(1)
C(5) Ir(1) C(1) 39.2(8)
Ir(1) C(1) C(6) 123(1)
Ir(1) C(2) C(1) 69.6(8)
Ir(1) C(2) C(3) 68.9(9)
C(3) Ir(1) C(2) 37.5(6)
C(4) Ir(1) C(2) 63.5(6)
C(5) Ir(1) C(2) 64.5(5)
Ir(1) C(2) C(7) 126(1)
Ir(1) C(3) C(2) 73.6(8)
Ir(1) C(3) C(4) 71(1)
C(4) Ir(1) C(3) 38.0(7)
C(5) Ir(1) C(3) 63.7(8)
Ir(1) C(3) C(8) 123(1)
Ir(1) C(4) C(3) 70(1)
Ir(1) C(4) C(5) 71(1)
C(5) Ir(1) C(4) 37(1)
Ir(1) C(4) C(9) 125(1)
Ir(1) C(5) C(1) 71(1)
Ir(1) C(5) C(4) 70(1)
Ir(1) C(5) C(10) 128(1)
C(31) P(1) C(25) 105.7(5)
C(37) P(1) C(25) 106.7(7)
P(1) C(25) C(26) 117(1)
P(1) C(25) C(30) 125(1)
C(37) P(1) C(31) 98.9(6)
P(1) C(31) C(32) 116.9(9)
P(1) C(31) C(36) 123(1)
P(1) C(37) C(38) 119(1)
P(1) C(37) C(42) 119(1)
C(49) P(2) C(43) 102.7(6)
C(55) P(2) C(43) 104.7(6)
P(2) C(43) C(44) 123(1)
P(2) C(43) C(48) 117(1)
C(55) P(2) C(49) 103.2(6)
P(2) C(49) C(50) 122.4(9)
P(2) C(49) C(54) 119(1)
P(2) C(55) C(56) 121(1)
P(2) C(55) C(60) 120.7(9)
C(1) C(2) C(3) 106(1)
C(5) C(1) C(2) 107(1)
C(6) C(1) C(2) 124(1)
C(1) C(2) C(7) 125(1)
C(1) C(5) C(4) 107(1)
C(6) C(1) C(5) 128(1)
C(1) C(5) C(10) 123(2)
C(2) C(3) C(4) 110(1)
C(7) C(2) C(3) 127(1)
C(2) C(3) C(8) 123(1)
C(3) C(4) C(5) 108(1)
C(8) C(3) C(4) 126(1)
C(3) C(4) C(9) 127(2)
C(9) C(4) C(5) 123(1)
C(4) C(5) C(10) 128(2)
C(16) C(11) C(12) 114(1)
C(11) C(12) C(13) 122(1)
C(11) C(16) C(15) 123(1)
C(12) C(13) C(14) 121(1)
C(13) C(14) C(15) 117(1)
C(13) C(14) C(17) 120(1)
C(14) C(15) C(16) 121(1)
C(17) C(14) C(15) 121(1)
C(23) C(18) C(19) 116(1)
C(18) C(19) C(20) 122(1)
C(18) C(23) C(22) 119(1)
C(19) C(20) C(21) 120(1)
C(20) C(21) C(22) 117(1)
C(20) C(21) C(24) 120(1)
C(21) C(22) C(23) 123(1)
C(24) C(21) C(22) 122(1)
C(30) C(25) C(26) 116(1)
C(25) C(26) C(27) 122(1)
C(25) C(30) C(29) 119(1)
C(26) C(27) C(28) 119(1)
C(27) C(28) C(29) 120(1)
C(28) C(29) C(30) 120(1)
C(36) C(31) C(32) 119(1)
C(31) C(32) C(33) 120(1)
C(31) C(36) C(35) 118(1)
C(32) C(33) C(34) 120(1)
C(33) C(34) C(35) 121(1)
C(34) C(35) C(36) 120(1)
C(42) C(37) C(38) 120(1)
C(37) C(38) C(39) 120(1)
C(37) C(42) C(41) 120(1)
C(38) C(39) C(40) 116(1)
C(39) C(40) C(41) 123(1)
C(40) C(41) C(42) 118(1)
C(48) C(43) C(44) 118(1)
C(43) C(44) C(45) 119(1)
C(43) C(48) C(47) 118(1)
C(44) C(45) C(46) 122(1)
C(45) C(46) C(47) 117(1)
C(46) C(47) C(48) 123(2)
C(54) C(49) C(50) 117(1)
C(49) C(50) C(51) 119(1)
C(49) C(54) C(53) 122(1)
C(50) C(51) C(52) 121(1)
C(51) C(52) C(53) 120(1)
C(52) C(53) C(54) 118(1)
C(60) C(55) C(56) 118(1)
C(55) C(56) C(57) 120(1)
C(55) C(60) C(59) 122(1)
C(56) C(57) C(58) 118(1)
C(57) C(58) C(59) 120(1)
C(58) C(59) C(60) 119(1)
C(1) C(6) H(3) 109.6038
C(1) C(6) H(1) 109.3109
C(1) C(6) H(2) 109.4963
C(2) C(7) H(6) 109.6754
C(2) C(7) H(4) 109.4068
C(2) C(7) H(5) 109.3249
C(3) C(8) H(9) 109.3895
C(3) C(8) H(7) 109.2115
C(3) C(8) H(8) 109.8075
C(4) C(9) H(12) 109.5967
C(4) C(9) H(10) 109.5196
C(4) C(9) H(11) 109.2924
C(5) C(10) H(15) 109.7218
C(5) C(10) H(13) 109.4596
C(5) C(10) H(14) 109.2276
H(3) C(6) H(1) 109.4722
H(2) C(6) H(1) 109.4705
H(3) C(6) H(2) 109.4734
H(6) C(7) H(4) 109.4703
H(5) C(7) H(4) 109.4810
H(6) C(7) H(5) 109.4688
H(9) C(8) H(7) 109.4744
H(8) C(8) H(7) 109.4736
H(9) C(8) H(8) 109.4704
H(12) C(9) H(10) 109.4799
H(11) C(9) H(10) 109.4720
H(12) C(9) H(11) 109.4665
H(15) C(10) H(13) 109.4700
H(14) C(10) H(13) 109.4747
H(15) C(10) H(14) 109.4732
C(11) C(12) H(16) 119.0651
C(11) C(16) H(19) 118.5044
H(16) C(12) C(13) 118.6420
C(12) C(13) H(17) 119.5819
H(17) C(13) C(14) 119.2137
C(14) C(15) H(18) 119.3207
C(14) C(17) H(20) 109.7173
C(14) C(17) H(21) 110.3414
C(14) C(17) H(22) 108.3447
C(15) C(16) H(19) 118.2834
H(18) C(15) C(16) 119.2814
H(21) C(17) H(20) 109.4686
H(22) C(17) H(20) 109.4758
H(22) C(17) H(21) 109.4732
C(18) C(19) H(23) 118.8593
C(18) C(23) H(26) 120.3308
H(23) C(19) C(20) 118.7725
C(19) C(20) H(24) 120.0476
H(24) C(20) C(21) 119.6593
C(21) C(22) H(25) 118.0951
C(21) C(24) H(27) 109.4544
C(21) C(24) H(28) 109.7437
C(21) C(24) H(29) 109.2259
C(22) C(23) H(26) 120.3959
H(25) C(22) C(23) 118.1885
H(28) C(24) H(27) 109.4701
H(29) C(24) H(27) 109.4711
H(29) C(24) H(28) 109.4617
C(25) C(26) H(30) 118.6908
C(25) C(30) H(34) 120.1751
H(30) C(26) C(27) 118.6614
C(26) C(27) H(31) 120.4164
H(31) C(27) C(28) 120.4665
C(27) C(28) H(32) 119.6670
C(28) C(29) H(33) 119.5236
H(32) C(28) C(29) 119.3373
C(29) C(30) H(34) 119.9690
H(33) C(29) C(30) 119.6136
C(31) C(32) H(35) 119.9036
C(31) C(36) H(39) 120.8395
H(35) C(32) C(33) 119.8730
C(32) C(33) H(36) 120.0299
H(36) C(33) C(34) 119.8503
C(33) C(34) H(37) 119.3781
C(34) C(35) H(38) 119.9515
H(37) C(34) C(35) 119.1494
C(35) C(36) H(39) 120.6294
H(38) C(35) C(36) 119.9552
C(37) C(38) H(40) 119.7624
C(37) C(42) H(44) 119.7743
H(40) C(38) C(39) 120.0266
C(38) C(39) H(41) 121.8018
H(41) C(39) C(40) 121.9626
C(39) C(40) H(42) 118.0472
C(40) C(41) H(43) 120.6721
H(42) C(40) C(41) 118.1405
C(41) C(42) H(44) 119.7288
H(43) C(41) C(42) 121.0511
C(43) C(44) H(45) 120.1289
C(43) C(48) H(49) 120.7004
H(45) C(44) C(45) 120.4440
C(44) C(45) H(46) 118.6347
H(46) C(45) C(46) 119.0893
C(45) C(46) H(47) 120.8504
C(46) C(47) H(48) 118.3253
H(47) C(46) C(47) 121.3172
C(47) C(48) H(49) 120.8548
H(48) C(47) C(48) 118.4577
C(49) C(50) H(50) 120.1558
C(49) C(54) H(54) 118.7130
H(50) C(50) C(51) 120.2746
C(50) C(51) H(51) 119.2342
H(51) C(51) C(52) 119.3386
C(51) C(52) H(52) 119.7203
C(52) C(53) H(53) 120.5504
H(52) C(52) C(53) 119.7982
C(53) C(54) H(54) 118.7877
H(53) C(53) C(54) 120.6454
C(55) C(56) H(55) 119.8059
C(55) C(60) H(59) 118.7019
H(55) C(56) C(57) 119.9357
C(56) C(57) H(56) 120.5561
H(56) C(57) C(58) 120.8224
C(57) C(58) H(57) 119.4543
C(58) C(59) H(58) 120.1638
H(57) C(58) C(59) 119.7410
C(59) C(60) H(59) 118.6007
H(58) C(59) C(60) 120.4287

loop_
_geom_bond_atom_site_label_1
_geom_bond_atom_site_label_2
_geom_bond_distance
Pt(1) Se(1) 2.466(1)
Pt(1) Se(2) 2.498(1)
Pt(1) P(1) 2.234(3)
Pt(1) C(11) 2.05(1)
Pt(2) Se(1) 2.517(1)
Pt(2) Se(2) 2.449(1)
Pt(2) P(2) 2.238(3)
Pt(2) C(18) 2.05(1)
Ir(1) Se(1) 2.422(1)
Ir(1) Se(2) 2.416(1)
Ir(1) C(1) 2.15(2)
Ir(1) C(2) 2.18(1)
Ir(1) C(3) 2.12(2)
Ir(1) C(4) 2.12(2)
Ir(1) C(5) 2.13(2)
P(1) C(25) 1.79(1)
P(1) C(31) 1.84(1)
P(1) C(37) 1.86(2)
P(2) C(43) 1.85(1)
P(2) C(49) 1.82(1)
P(2) C(55) 1.84(1)
C(1) C(2) 1.42(2)
C(1) C(5) 1.43(3)
C(1) C(6) 1.50(2)
C(2) C(3) 1.38(2)
C(2) C(7) 1.50(2)
C(3) C(4) 1.38(3)
C(3) C(8) 1.55(3)
C(4) C(5) 1.38(4)
C(4) C(9) 1.51(3)
C(5) C(10) 1.51(4)
C(11) C(12) 1.38(2)
C(11) C(16) 1.39(1)
C(12) C(13) 1.41(2)
C(13) C(14) 1.37(2)
C(14) C(15) 1.38(2)
C(14) C(17) 1.53(2)
C(15) C(16) 1.37(2)
C(18) C(19) 1.40(2)
C(18) C(23) 1.38(2)
C(19) C(20) 1.39(2)
C(20) C(21) 1.37(2)
C(21) C(22) 1.36(2)
C(21) C(24) 1.53(2)
C(22) C(23) 1.40(2)
C(25) C(26) 1.39(2)
C(25) C(30) 1.41(2)
C(26) C(27) 1.38(2)
C(27) C(28) 1.36(3)
C(28) C(29) 1.35(3)
C(29) C(30) 1.40(2)
C(31) C(32) 1.39(2)
C(31) C(36) 1.41(2)
C(32) C(33) 1.40(2)
C(33) C(34) 1.34(2)
C(34) C(35) 1.38(2)
C(35) C(36) 1.41(2)
C(37) C(38) 1.34(2)
C(37) C(42) 1.41(2)
C(38) C(39) 1.44(2)
C(39) C(40) 1.37(2)
C(40) C(41) 1.38(3)
C(41) C(42) 1.36(3)
C(43) C(44) 1.39(2)
C(43) C(48) 1.39(2)
C(44) C(45) 1.39(2)
C(45) C(46) 1.32(3)
C(46) C(47) 1.39(3)
C(47) C(48) 1.35(3)
C(49) C(50) 1.39(2)
C(49) C(54) 1.37(2)
C(50) C(51) 1.38(2)
C(51) C(52) 1.34(3)
C(52) C(53) 1.36(3)
C(53) C(54) 1.37(2)
C(55) C(56) 1.38(2)
C(55) C(60) 1.37(2)
C(56) C(57) 1.38(2)
C(57) C(58) 1.40(3)
C(58) C(59) 1.35(2)
C(59) C(60) 1.34(2)
C(6) H(1) 0.9500
C(6) H(2) 0.9501
C(6) H(3) 0.9500
C(7) H(4) 0.9500
C(7) H(5) 0.9500
C(7) H(6) 0.9500
C(8) H(7) 0.9500
C(8) H(8) 0.9499
C(8) H(9) 0.9500
C(9) H(10) 0.9500
C(9) H(11) 0.9500
C(9) H(12) 0.9500
C(10) H(13) 0.9500
C(10) H(14) 0.9500
C(10) H(15) 0.9500
C(12) H(16) 0.9500
C(13) H(17) 0.9500
C(15) H(18) 0.9500
C(16) H(19) 0.9501
C(17) H(20) 0.9500
C(17) H(21) 0.9501
C(17) H(22) 0.9501
C(19) H(23) 0.9500
C(20) H(24) 0.9500
C(22) H(25) 0.9500
C(23) H(26) 0.9500
C(24) H(27) 0.9499
C(24) H(28) 0.9500
C(24) H(29) 0.9501
C(26) H(30) 0.9500
C(27) H(31) 0.9499
C(28) H(32) 0.9500
C(29) H(33) 0.9500
C(30) H(34) 0.9500
C(32) H(35) 0.9500
C(33) H(36) 0.9500
C(34) H(37) 0.9500
C(35) H(38) 0.9500
C(36) H(39) 0.9500
C(38) H(40) 0.9500
C(39) H(41) 0.9500
C(40) H(42) 0.9499
C(41) H(43) 0.9500
C(42) H(44) 0.9500
C(44) H(45) 0.9500
C(45) H(46) 0.9500
C(46) H(47) 0.9500
C(47) H(48) 0.9500
C(48) H(49) 0.9500
C(50) H(50) 0.9500
C(51) H(51) 0.9501
C(52) H(52) 0.9499
C(53) H(53) 0.9500
C(54) H(54) 0.9500
C(56) H(55) 0.9500
C(57) H(56) 0.9500
C(58) H(57) 0.9500
C(59) H(58) 0.9500
C(60) H(59) 0.9500
H(9) C(8) 0.9500

loop_
_geom_contact_atom_site_label_1
_geom_contact_atom_site_label_2
_geom_contact_distance
Pt(1) Pt(2) 3.2691(6)
Pt(1) Ir(1) 3.0931(7)
Pt(2) Ir(1) 3.1961(6)
Se(1) Se(2) 3.270(1)
